data_8105610
loop_
_publ_author_name
'Tan, Hong-Bo'
'Meng, Jiang-Ping'

_publ_section_title
;
 Crystal structure of diethyl
 2-(4-methoxyphenyl)-1-phenyl-1,2-dihydropyridine-3,5-dicarboxylate,
 C24H25NO5
;
_journal_issue 2
_journal_name_full 'Zeitschrift f\"ur Kristallographie - New Crystal Structures'
_journal_page_first 257
_journal_page_last 258
_journal_paper_doi 10.1515/ncrs-2018-0297
_journal_volume 234
_journal_year 2019
_chemical_formula_moiety 'C24 H25 N O5'
_chemical_formula_sum 'C24 H25 N O5'
_chemical_formula_weight 407.45
_space_group_crystal_system triclinic
_space_group_IT_number 2
_space_group_name_Hall '-P 1'
_space_group_name_H-M_alt 'P -1'
_atom_sites_solution_hydrogens geom
_atom_sites_solution_primary direct
_atom_sites_solution_secondary difmap
_cell_angle_alpha 77.836(8)
_cell_angle_beta 87.564(8)
_cell_angle_gamma 66.951(9)
_cell_formula_units_Z 2
_cell_length_a 9.2625(8)
_cell_length_b 10.5974(10)
_cell_length_c 11.7431(11)
_cell_measurement_reflns_used 2875
_cell_measurement_temperature 107.5
_cell_measurement_theta_max 29.1201
_cell_measurement_theta_min 3.2582
_cell_volume 1035.83(18)
_computing_cell_refinement
;
CrysAlisPro, Agilent Technologies,
Version 1.171.35.11 (release 16-05-2011 CrysAlis171 .NET)
(compiled May 16 2011,17:55:39)
;
_computing_data_collection
;
CrysAlisPro, Agilent Technologies,
Version 1.171.35.11 (release 16-05-2011 CrysAlis171 .NET)
(compiled May 16 2011,17:55:39)
;
_computing_data_reduction
;
CrysAlisPro, Agilent Technologies,
Version 1.171.35.11 (release 16-05-2011 CrysAlis171 .NET)
(compiled May 16 2011,17:55:39)
;
_computing_molecular_graphics
;
O. V. Dolomanov, L. J. Bourhis, R. J. Gildea, J. A. K. Howard and H. Puschmann,
OLEX2: a complete structure solution, refinement and analysis program.
J. Appl. Cryst. (2009). 42, 339-341.
;
_computing_publication_material
;
O. V. Dolomanov, L. J. Bourhis, R. J. Gildea, J. A. K. Howard and H. Puschmann,
OLEX2: a complete structure solution, refinement and analysis program.
J. Appl. Cryst. (2009). 42, 339-341.
;
_computing_structure_refinement 'SHELXL-97 (Sheldrick, 1997)'
_computing_structure_solution 'A short history of SHELX (Sheldrick, 2007)/Bruker'
_diffrn_ambient_temperature 107.5
_diffrn_detector_area_resol_mean 16.0971
_diffrn_measured_fraction_theta_full 0.998
_diffrn_measured_fraction_theta_max 0.998
_diffrn_measurement_details
;
#__ type_ start__ end____ width___ exp.time_
  1 omega  -26.00    1.00   1.0000    2.1200
omega____ theta____ kappa____ phi______ frames
    -      -16.0609   37.0000   90.0000 27

#__ type_ start__ end____ width___ exp.time_
  2 omega  -44.00  -18.00   1.0000    2.1200
omega____ theta____ kappa____ phi______ frames
    -       21.2171  -77.0000 -180.0000 26

#__ type_ start__ end____ width___ exp.time_
  3 omega   -5.00   91.00   1.0000    2.1200
omega____ theta____ kappa____ phi______ frames
    -       21.2171   77.0000 -160.0000 96

#__ type_ start__ end____ width___ exp.time_
  4 omega    3.00   45.00   1.0000    2.1200
omega____ theta____ kappa____ phi______ frames
    -       21.2171  -37.0000   60.0000 42

#__ type_ start__ end____ width___ exp.time_
  5 omega   -6.00   45.00   1.0000    2.1200
omega____ theta____ kappa____ phi______ frames
    -       21.2171  -37.0000 -150.0000 51

#__ type_ start__ end____ width___ exp.time_
  6 omega   -9.00   46.00   1.0000    2.1200
omega____ theta____ kappa____ phi______ frames
    -       21.2171  -77.0000  -60.0000 55

#__ type_ start__ end____ width___ exp.time_
  7 omega   -9.00   85.00   1.0000    2.1200
omega____ theta____ kappa____ phi______ frames
    -       21.2171   77.0000   60.0000 94
;
_diffrn_measurement_device_type 'Xcalibur, Eos, Gemini'
_diffrn_measurement_method '\w scans'
_diffrn_orient_matrix_UB_11 0.0229509000
_diffrn_orient_matrix_UB_12 0.0333008000
_diffrn_orient_matrix_UB_13 0.0380995000
_diffrn_orient_matrix_UB_21 -0.0446190000
_diffrn_orient_matrix_UB_22 0.0664760000
_diffrn_orient_matrix_UB_23 -0.0353416000
_diffrn_orient_matrix_UB_31 -0.0665211000
_diffrn_orient_matrix_UB_32 0.0034020000
_diffrn_orient_matrix_UB_33 0.0334202000
_diffrn_radiation_monochromator graphite
_diffrn_radiation_type 'Mo K\a'
_diffrn_radiation_wavelength 0.7107
_diffrn_reflns_av_R_equivalents 0.0200
_diffrn_reflns_av_unetI/netI 0.0371
_diffrn_reflns_limit_h_max 11
_diffrn_reflns_limit_h_min -11
_diffrn_reflns_limit_k_max 13
_diffrn_reflns_limit_k_min -12
_diffrn_reflns_limit_l_max 14
_diffrn_reflns_limit_l_min -14
_diffrn_reflns_number 7397
_diffrn_reflns_theta_full 26.00
_diffrn_reflns_theta_max 26.00
_diffrn_reflns_theta_min 3.27
_diffrn_source 'Enhance (Mo) X-ray Source'
_exptl_absorpt_coefficient_mu 0.091
_exptl_absorpt_correction_T_max 1.00000
_exptl_absorpt_correction_T_min 0.96013
_exptl_absorpt_correction_type multi-scan
_exptl_absorpt_process_details
;
CrysAlisPro, Agilent Technologies,
Version 1.171.35.11 (release 16-05-2011 CrysAlis171 .NET)
(compiled May 16 2011,17:55:39)
Empirical absorption correction using spherical harmonics,
 implemented in SCALE3 ABSPACK scaling algorithm.
;
_exptl_crystal_colour Colorless
_exptl_crystal_density_diffrn 1.306
_exptl_crystal_density_method 'not measured'
_exptl_crystal_description Prism
_exptl_crystal_F_000 432
_exptl_crystal_size_max 0.35
_exptl_crystal_size_mid 0.30
_exptl_crystal_size_min 0.25
_refine_diff_density_max 0.233
_refine_diff_density_min -0.235
_refine_diff_density_rms 0.044
_refine_ls_extinction_method none
_refine_ls_goodness_of_fit_ref 1.042
_refine_ls_hydrogen_treatment mixed
_refine_ls_matrix_type full
_refine_ls_number_parameters 274
_refine_ls_number_reflns 4069
_refine_ls_number_restraints 0
_refine_ls_restrained_S_all 1.042
_refine_ls_R_factor_all 0.0499
_refine_ls_R_factor_gt 0.0404
_refine_ls_shift/su_max 0.000
_refine_ls_shift/su_mean 0.000
_refine_ls_structure_factor_coef Fsqd
_refine_ls_weighting_details 'calc w=1/[\s^2^(Fo^2^)+(0.0391P)^2^+0.2502P] where P=(Fo^2^+2Fc^2^)/3'
_refine_ls_weighting_scheme calc
_refine_ls_wR_factor_gt 0.0914
_refine_ls_wR_factor_ref 0.0985
_reflns_number_gt 3395
_reflns_number_total 4069
_reflns_threshold_expression >2sigma(I)
_cod_data_source_file suppl_ncrs-2018-0297_suppl.cif
_cod_data_source_block exp_4557
_cod_original_cell_volume 1035.83(17)
_cod_database_code 8105610
_reflns_odcompleteness_completeness 99.79
_reflns_odcompleteness_iscentric 1
_reflns_odcompleteness_theta 26.32

loop_
_space_group_symop_id
_space_group_symop_operation_xyz
1 'x, y, z'
2 '-x, -y, -z'

loop_
_atom_site_label
_atom_site_type_symbol
_atom_site_fract_x
_atom_site_fract_y
_atom_site_fract_z
_atom_site_U_iso_or_equiv
_atom_site_adp_type
_atom_site_occupancy
_atom_site_symmetry_multiplicity
_atom_site_calc_flag
_atom_site_refinement_flags
_atom_site_disorder_assembly
_atom_site_disorder_group
O2 O 0.04274(11) 0.05943(11) 0.14012(8) 0.0213(2) Uani 1 1 d . . .
O3 O -0.09874(11) -0.05960(10) 0.23478(8) 0.0191(2) Uani 1 1 d . . .
O5 O -0.31878(11) 0.04811(10) 0.60735(8) 0.0204(2) Uani 1 1 d . . .
N1 N -0.02005(13) 0.28587(12) 0.39950(9) 0.0156(3) Uani 1 1 d . . .
O4 O -0.29641(12) 0.22339(11) 0.67686(8) 0.0232(2) Uani 1 1 d . . .
C7 C -0.27122(16) 0.15448(15) 0.60154(12) 0.0176(3) Uani 1 1 d . . .
O1 O -0.49221(12) 0.71665(11) -0.02649(9) 0.0293(3) Uani 1 1 d . . .
C1 C -0.04499(16) 0.25486(14) 0.28569(11) 0.0162(3) Uani 1 1 d . . .
H1 H 0.0550 0.2303 0.2467 0.019 Uiso 1 1 calc R . .
C4 C -0.18615(15) 0.17570(14) 0.49589(12) 0.0162(3) Uani 1 1 d . . .
C8 C -0.16712(16) 0.38022(14) 0.20529(12) 0.0163(3) Uani 1 1 d . . .
C5 C -0.10389(15) 0.25907(14) 0.49189(12) 0.0162(3) Uani 1 1 d . . .
H5 H -0.1056 0.2991 0.5555 0.019 Uiso 1 1 calc R . .
C3 C -0.16182(15) 0.09722(14) 0.40554(12) 0.0166(3) Uani 1 1 d . . .
H3 H -0.1978 0.0253 0.4139 0.020 Uiso 1 1 calc R . .
C17 C 0.24879(17) 0.47261(16) 0.32487(13) 0.0231(3) Uani 1 1 d . . .
H17 H 0.2711 0.5297 0.2610 0.028 Uiso 1 1 calc R . .
C6 C -0.04017(15) 0.04085(14) 0.21979(11) 0.0162(3) Uani 1 1 d . . .
C10 C -0.42117(16) 0.57629(15) 0.17133(12) 0.0206(3) Uani 1 1 d . . .
H10 H -0.5147 0.6307 0.2002 0.025 Uiso 1 1 calc R . .
C19 C 0.30109(17) 0.34899(16) 0.52415(13) 0.0230(3) Uani 1 1 d . . .
H19 H 0.3571 0.3246 0.5948 0.028 Uiso 1 1 calc R . .
C13 C -0.14008(17) 0.41313(16) 0.08746(12) 0.0224(3) Uani 1 1 d . . .
H13 H -0.0460 0.3595 0.0587 0.027 Uiso 1 1 calc R . .
C2 C -0.08748(15) 0.12705(14) 0.30905(12) 0.0160(3) Uani 1 1 d . . .
C15 C 0.09745(15) 0.33909(14) 0.41003(12) 0.0168(3) Uani 1 1 d . . .
C18 C 0.33466(17) 0.43430(16) 0.42935(13) 0.0235(3) Uani 1 1 d . . .
H18 H 0.4142 0.4656 0.4357 0.028 Uiso 1 1 calc R . .
C23 C -0.40231(17) 0.01698(16) 0.71033(12) 0.0220(3) Uani 1 1 d . . .
H23A H -0.4815 0.1029 0.7265 0.026 Uiso 1 1 calc R . .
H23B H -0.3298 -0.0298 0.7776 0.026 Uiso 1 1 calc R . .
C11 C -0.39211(17) 0.60703(15) 0.05399(12) 0.0205(3) Uani 1 1 d . . .
C20 C 0.18463(16) 0.29958(15) 0.51471(12) 0.0196(3) Uani 1 1 d . . .
H20 H 0.1648 0.2402 0.5781 0.023 Uiso 1 1 calc R . .
C9 C -0.30892(16) 0.46327(15) 0.24524(12) 0.0202(3) Uani 1 1 d . . .
H9 H -0.3292 0.4426 0.3237 0.024 Uiso 1 1 calc R . .
C24 C -0.47784(19) -0.07666(18) 0.68498(14) 0.0299(4) Uani 1 1 d . . .
H24A H -0.5488 -0.0294 0.6180 0.045 Uiso 1 1 calc R . .
H24B H -0.5348 -0.0990 0.7510 0.045 Uiso 1 1 calc R . .
H24C H -0.3983 -0.1615 0.6697 0.045 Uiso 1 1 calc R . .
C16 C 0.12971(16) 0.42634(15) 0.31480(12) 0.0207(3) Uani 1 1 d . . .
H16 H 0.0716 0.4535 0.2448 0.025 Uiso 1 1 calc R . .
C12 C -0.25110(18) 0.52459(17) 0.01223(13) 0.0252(3) Uani 1 1 d . . .
H12 H -0.2314 0.5445 -0.0664 0.030 Uiso 1 1 calc R . .
C22 C -0.1708(2) -0.21540(18) 0.15127(14) 0.0319(4) Uani 1 1 d . . .
H22A H -0.1725 -0.2684 0.2281 0.048 Uiso 1 1 calc R . .
H22B H -0.1426 -0.2764 0.0969 0.048 Uiso 1 1 calc R . .
H22C H -0.2729 -0.1427 0.1292 0.048 Uiso 1 1 calc R . .
C21 C -0.05236(18) -0.15066(16) 0.15069(13) 0.0226(3) Uani 1 1 d . . .
H21A H 0.0515 -0.2233 0.1721 0.027 Uiso 1 1 calc R . .
H21B H -0.0499 -0.0966 0.0735 0.027 Uiso 1 1 calc R . .
C14 C -0.64232(18) 0.79714(18) 0.01131(15) 0.0331(4) Uani 1 1 d . . .
H14A H -0.7022 0.8692 -0.0529 0.050 Uiso 1 1 calc R . .
H14B H -0.6288 0.8393 0.0727 0.050 Uiso 1 1 calc R . .
H14C H -0.6970 0.7370 0.0396 0.050 Uiso 1 1 calc R . .

loop_
_atom_site_aniso_label
_atom_site_aniso_U_11
_atom_site_aniso_U_22
_atom_site_aniso_U_33
_atom_site_aniso_U_23
_atom_site_aniso_U_13
_atom_site_aniso_U_12
O2 0.0236(5) 0.0252(6) 0.0179(5) -0.0071(4) 0.0057(4) -0.0115(5)
O3 0.0240(5) 0.0205(5) 0.0170(5) -0.0086(4) 0.0051(4) -0.0112(4)
O5 0.0230(5) 0.0237(6) 0.0187(5) -0.0057(4) 0.0071(4) -0.0135(5)
N1 0.0163(6) 0.0179(6) 0.0133(6) -0.0035(5) 0.0007(4) -0.0075(5)
O4 0.0284(6) 0.0249(6) 0.0199(5) -0.0090(4) 0.0073(4) -0.0127(5)
C7 0.0149(7) 0.0184(7) 0.0177(7) -0.0026(6) -0.0011(5) -0.0051(6)
O1 0.0266(6) 0.0285(6) 0.0215(6) 0.0017(5) -0.0036(4) -0.0018(5)
C1 0.0169(7) 0.0197(7) 0.0136(7) -0.0060(6) 0.0038(5) -0.0077(6)
C4 0.0152(6) 0.0170(7) 0.0151(7) -0.0029(6) 0.0007(5) -0.0051(6)
C8 0.0180(7) 0.0177(7) 0.0161(7) -0.0036(6) 0.0009(5) -0.0099(6)
C5 0.0159(7) 0.0161(7) 0.0138(7) -0.0033(5) 0.0001(5) -0.0032(6)
C3 0.0135(6) 0.0165(7) 0.0189(7) -0.0031(6) -0.0015(5) -0.0052(6)
C17 0.0254(8) 0.0244(8) 0.0238(8) -0.0066(6) 0.0061(6) -0.0140(7)
C6 0.0149(6) 0.0170(7) 0.0149(7) -0.0009(6) -0.0026(5) -0.0052(6)
C10 0.0172(7) 0.0219(8) 0.0218(8) -0.0049(6) 0.0027(6) -0.0067(6)
C19 0.0227(7) 0.0235(8) 0.0241(8) -0.0084(6) -0.0031(6) -0.0083(6)
C13 0.0223(7) 0.0243(8) 0.0182(8) -0.0051(6) 0.0048(6) -0.0067(6)
C2 0.0137(6) 0.0161(7) 0.0170(7) -0.0037(5) -0.0020(5) -0.0043(6)
C15 0.0151(7) 0.0160(7) 0.0207(7) -0.0074(6) 0.0020(5) -0.0061(6)
C18 0.0210(7) 0.0248(8) 0.0305(9) -0.0114(7) 0.0025(6) -0.0123(7)
C23 0.0210(7) 0.0275(8) 0.0182(7) -0.0038(6) 0.0064(6) -0.0113(7)
C11 0.0225(7) 0.0210(8) 0.0184(7) -0.0023(6) -0.0029(6) -0.0093(6)
C20 0.0216(7) 0.0175(7) 0.0188(7) -0.0032(6) 0.0009(6) -0.0072(6)
C9 0.0210(7) 0.0227(8) 0.0162(7) -0.0021(6) 0.0025(6) -0.0092(6)
C24 0.0285(8) 0.0348(10) 0.0320(9) -0.0090(7) 0.0113(7) -0.0185(8)
C16 0.0220(7) 0.0220(8) 0.0184(7) -0.0045(6) 0.0010(6) -0.0088(6)
C12 0.0305(8) 0.0300(9) 0.0126(7) -0.0028(6) 0.0024(6) -0.0101(7)
C22 0.0428(10) 0.0370(10) 0.0288(9) -0.0190(8) 0.0118(7) -0.0242(8)
C21 0.0272(8) 0.0231(8) 0.0202(8) -0.0115(6) 0.0062(6) -0.0096(7)
C14 0.0258(8) 0.0298(9) 0.0308(9) 0.0014(7) -0.0056(7) -0.0003(7)

loop_
_atom_type_symbol
_atom_type_description
_atom_type_scat_dispersion_real
_atom_type_scat_dispersion_imag
_atom_type_scat_source
C C 0.0033 0.0016 'International Tables Vol C Tables 4.2.6.8 and 6.1.1.4'
H H 0.0000 0.0000 'International Tables Vol C Tables 4.2.6.8 and 6.1.1.4'
N N 0.0061 0.0033 'International Tables Vol C Tables 4.2.6.8 and 6.1.1.4'
O O 0.0106 0.0060 'International Tables Vol C Tables 4.2.6.8 and 6.1.1.4'

loop_
_geom_angle_atom_site_label_1
_geom_angle_atom_site_label_2
_geom_angle_atom_site_label_3
_geom_angle
_geom_angle_site_symmetry_1
_geom_angle_site_symmetry_3
C6 O3 C21 115.79(10) . .
C7 O5 C23 116.47(11) . .
C5 N1 C1 120.17(11) . .
C5 N1 C15 121.02(11) . .
C15 N1 C1 118.76(10) . .
O5 C7 C4 112.21(11) . .
O4 C7 O5 123.07(12) . .
O4 C7 C4 124.71(13) . .
C11 O1 C14 117.32(12) . .
N1 C1 H1 107.8 . .
N1 C1 C8 112.73(11) . .
N1 C1 C2 108.64(10) . .
C8 C1 H1 107.8 . .
C2 C1 H1 107.8 . .
C2 C1 C8 112.01(10) . .
C5 C4 C7 117.38(12) . .
C5 C4 C3 117.45(12) . .
C3 C4 C7 124.32(12) . .
C13 C8 C1 120.07(12) . .
C13 C8 C9 117.85(13) . .
C9 C8 C1 122.06(12) . .
N1 C5 C4 122.91(12) . .
N1 C5 H5 118.5 . .
C4 C5 H5 118.5 . .
C4 C3 H3 119.7 . .
C2 C3 C4 120.52(13) . .
C2 C3 H3 119.7 . .
C18 C17 H17 119.7 . .
C18 C17 C16 120.54(14) . .
C16 C17 H17 119.7 . .
O2 C6 O3 123.52(12) . .
O2 C6 C2 123.11(13) . .
O3 C6 C2 113.37(11) . .
C11 C10 H10 120.4 . .
C11 C10 C9 119.28(13) . .
C9 C10 H10 120.4 . .
C18 C19 H19 119.7 . .
C18 C19 C20 120.62(14) . .
C20 C19 H19 119.7 . .
C8 C13 H13 119.5 . .
C12 C13 C8 121.05(13) . .
C12 C13 H13 119.5 . .
C3 C2 C1 121.01(12) . .
C3 C2 C6 123.83(13) . .
C6 C2 C1 115.16(11) . .
C20 C15 N1 119.87(12) . .
C20 C15 C16 119.65(12) . .
C16 C15 N1 120.44(12) . .
C17 C18 H18 120.3 . .
C19 C18 C17 119.49(13) . .
C19 C18 H18 120.3 . .
O5 C23 H23A 110.3 . .
O5 C23 H23B 110.3 . .
O5 C23 C24 107.07(12) . .
H23A C23 H23B 108.6 . .
C24 C23 H23A 110.3 . .
C24 C23 H23B 110.3 . .
O1 C11 C10 124.56(13) . .
O1 C11 C12 115.83(13) . .
C10 C11 C12 119.60(13) . .
C19 C20 C15 119.85(13) . .
C19 C20 H20 120.1 . .
C15 C20 H20 120.1 . .
C8 C9 H9 119.0 . .
C10 C9 C8 121.95(13) . .
C10 C9 H9 119.0 . .
C23 C24 H24A 109.5 . .
C23 C24 H24B 109.5 . .
C23 C24 H24C 109.5 . .
H24A C24 H24B 109.5 . .
H24A C24 H24C 109.5 . .
H24B C24 H24C 109.5 . .
C17 C16 C15 119.82(13) . .
C17 C16 H16 120.1 . .
C15 C16 H16 120.1 . .
C13 C12 C11 120.26(13) . .
C13 C12 H12 119.9 . .
C11 C12 H12 119.9 . .
H22A C22 H22B 109.5 . .
H22A C22 H22C 109.5 . .
H22B C22 H22C 109.5 . .
C21 C22 H22A 109.5 . .
C21 C22 H22B 109.5 . .
C21 C22 H22C 109.5 . .
O3 C21 C22 107.78(11) . .
O3 C21 H21A 110.1 . .
O3 C21 H21B 110.1 . .
C22 C21 H21A 110.1 . .
C22 C21 H21B 110.1 . .
H21A C21 H21B 108.5 . .
O1 C14 H14A 109.5 . .
O1 C14 H14B 109.5 . .
O1 C14 H14C 109.5 . .
H14A C14 H14B 109.5 . .
H14A C14 H14C 109.5 . .
H14B C14 H14C 109.5 . .

loop_
_geom_bond_atom_site_label_1
_geom_bond_atom_site_label_2
_geom_bond_distance
_geom_bond_site_symmetry_2
O2 C6 1.2180(16) .
O3 C6 1.3505(16) .
O3 C21 1.4601(16) .
O5 C7 1.3503(17) .
O5 C23 1.4568(16) .
N1 C1 1.4895(16) .
N1 C5 1.3536(17) .
N1 C15 1.4280(17) .
O4 C7 1.2211(17) .
C7 C4 1.4658(19) .
O1 C11 1.3677(17) .
O1 C14 1.4270(19) .
C1 H1 0.9800 .
C1 C8 1.5236(19) .
C1 C2 1.5220(19) .
C4 C5 1.3674(19) .
C4 C3 1.4398(19) .
C8 C13 1.3909(19) .
C8 C9 1.3915(19) .
C5 H5 0.9300 .
C3 H3 0.9300 .
C3 C2 1.3458(19) .
C17 H17 0.9300 .
C17 C18 1.387(2) .
C17 C16 1.389(2) .
C6 C2 1.4752(19) .
C10 H10 0.9300 .
C10 C11 1.388(2) .
C10 C9 1.390(2) .
C19 H19 0.9300 .
C19 C18 1.386(2) .
C19 C20 1.388(2) .
C13 H13 0.9300 .
C13 C12 1.385(2) .
C15 C20 1.3933(19) .
C15 C16 1.395(2) .
C18 H18 0.9300 .
C23 H23A 0.9700 .
C23 H23B 0.9700 .
C23 C24 1.500(2) .
C11 C12 1.394(2) .
C20 H20 0.9300 .
C9 H9 0.9300 .
C24 H24A 0.9600 .
C24 H24B 0.9600 .
C24 H24C 0.9600 .
C16 H16 0.9300 .
C12 H12 0.9300 .
C22 H22A 0.9600 .
C22 H22B 0.9600 .
C22 H22C 0.9600 .
C22 C21 1.504(2) .
C21 H21A 0.9700 .
C21 H21B 0.9700 .
C14 H14A 0.9600 .
C14 H14B 0.9600 .
C14 H14C 0.9600 .

loop_
_geom_torsion_atom_site_label_1
_geom_torsion_atom_site_label_2
_geom_torsion_atom_site_label_3
_geom_torsion_atom_site_label_4
_geom_torsion
_geom_torsion_site_symmetry_1
_geom_torsion_site_symmetry_2
_geom_torsion_site_symmetry_3
_geom_torsion_site_symmetry_4
O2 C6 C2 C1 8.32(19) . . . .
O2 C6 C2 C3 -171.18(13) . . . .
O3 C6 C2 C1 -171.23(11) . . . .
O3 C6 C2 C3 9.27(19) . . . .
O5 C7 C4 C5 -166.42(11) . . . .
O5 C7 C4 C3 2.74(19) . . . .
N1 C1 C8 C13 136.98(13) . . . .
N1 C1 C8 C9 -44.33(17) . . . .
N1 C1 C2 C3 28.85(17) . . . .
N1 C1 C2 C6 -150.66(11) . . . .
N1 C15 C20 C19 178.65(12) . . . .
N1 C15 C16 C17 -177.32(12) . . . .
O4 C7 C4 C5 13.1(2) . . . .
O4 C7 C4 C3 -177.69(13) . . . .
C7 O5 C23 C24 166.03(12) . . . .
C7 C4 C5 N1 179.60(12) . . . .
C7 C4 C3 C2 177.42(13) . . . .
O1 C11 C12 C13 178.38(13) . . . .
C1 N1 C5 C4 15.3(2) . . . .
C1 N1 C15 C20 -144.60(13) . . . .
C1 N1 C15 C16 33.01(18) . . . .
C1 C8 C13 C12 178.44(13) . . . .
C1 C8 C9 C10 -178.99(12) . . . .
C4 C3 C2 C1 -7.5(2) . . . .
C4 C3 C2 C6 171.94(12) . . . .
C8 C1 C2 C3 -96.33(15) . . . .
C8 C1 C2 C6 84.15(14) . . . .
C8 C13 C12 C11 0.6(2) . . . .
C5 N1 C1 C8 92.15(14) . . . .
C5 N1 C1 C2 -32.62(16) . . . .
C5 N1 C15 C20 33.07(19) . . . .
C5 N1 C15 C16 -149.32(13) . . . .
C5 C4 C3 C2 -13.42(19) . . . .
C3 C4 C5 N1 9.7(2) . . . .
C6 O3 C21 C22 -158.92(12) . . . .
C10 C11 C12 C13 -0.4(2) . . . .
C13 C8 C9 C10 -0.3(2) . . . .
C2 C1 C8 C13 -100.12(14) . . . .
C2 C1 C8 C9 78.57(15) . . . .
C15 N1 C1 C8 -90.16(14) . . . .
C15 N1 C1 C2 145.07(12) . . . .
C15 N1 C5 C4 -162.36(12) . . . .
C18 C17 C16 C15 -0.9(2) . . . .
C18 C19 C20 C15 -1.8(2) . . . .
C23 O5 C7 O4 -0.58(19) . . . .
C23 O5 C7 C4 178.99(11) . . . .
C11 C10 C9 C8 0.5(2) . . . .
C20 C19 C18 C17 1.2(2) . . . .
C20 C15 C16 C17 0.3(2) . . . .
C9 C8 C13 C12 -0.3(2) . . . .
C9 C10 C11 O1 -178.83(13) . . . .
C9 C10 C11 C12 -0.2(2) . . . .
C16 C17 C18 C19 0.1(2) . . . .
C16 C15 C20 C19 1.0(2) . . . .
C21 O3 C6 O2 2.01(19) . . . .
C21 O3 C6 C2 -178.44(11) . . . .
C14 O1 C11 C10 -5.7(2) . . . .
C14 O1 C11 C12 175.61(13) . . . .
